data_4076216
loop_
_publ_author_name
'Baumgartner, Judith'
'Fischer, Roland'
'Fischer, Jelena'
'Wallner, Andreas'
'Marschner, Christoph'
'Fl\"orke, Ulrich'

_publ_section_title
;
 Structural Aspects of Trimethylsilylated Branched Group 14 Compounds
;
_journal_issue 26
_journal_name_full Organometallics
_journal_page_first 6450
_journal_paper_doi 10.1021/om050835o
_journal_volume 24
_journal_year 2005
_chemical_formula_sum 'C18 H54 Si6 Sn2'
_chemical_formula_weight 676.53
_chemical_name_systematic
;
 ?
;
_space_group_IT_number 155
_symmetry_cell_setting rhombohedral
_symmetry_space_group_name_Hall 'R 3 2"'
_symmetry_space_group_name_H-M 'R 3 2 :H'
_atom_sites_solution_hydrogens geom
_atom_sites_solution_primary direct
_atom_sites_solution_secondary difmap
_audit_creation_method SHELXL-97
_cell_angle_alpha 90.00
_cell_angle_beta 90.00
_cell_angle_gamma 120.00
_cell_formula_units_Z 3
_cell_length_a 16.290(2)
_cell_length_b 16.290(2)
_cell_length_c 11.578(2)
_cell_measurement_temperature 253(2)
_cell_volume 2660.8(7)
_computing_cell_refinement 'Bruker XSCANS'
_computing_data_collection 'Bruker XSCANS'
_computing_data_reduction 'Bruker SHELXTL'
_computing_molecular_graphics 'Bruker SHELXTL'
_computing_publication_material 'Bruker SHELXTL'
_computing_structure_refinement 'SHELXL-97 (Sheldrick, 1997)'
_computing_structure_solution 'SHELXS-97 (Sheldrick, 1990)'
_diffrn_ambient_temperature 253(2)
_diffrn_measured_fraction_theta_full 0.997
_diffrn_measured_fraction_theta_max 0.997
_diffrn_measurement_device_type 'Bruker P4'
_diffrn_measurement_method '\w scans'
_diffrn_radiation_monochromator graphite
_diffrn_radiation_source 'fine-focus sealed tube'
_diffrn_radiation_type MoK\a
_diffrn_radiation_wavelength 0.71073
_diffrn_reflns_av_R_equivalents 0.0332
_diffrn_reflns_av_sigmaI/netI 0.0149
_diffrn_reflns_limit_h_max 20
_diffrn_reflns_limit_h_min -20
_diffrn_reflns_limit_k_max 19
_diffrn_reflns_limit_k_min -20
_diffrn_reflns_limit_l_max 14
_diffrn_reflns_limit_l_min -14
_diffrn_reflns_number 9370
_diffrn_reflns_theta_full 26.33
_diffrn_reflns_theta_max 26.33
_diffrn_reflns_theta_min 2.28
_exptl_absorpt_coefficient_mu 1.615
_exptl_absorpt_correction_T_max 0.7384
_exptl_absorpt_correction_T_min 0.5790
_exptl_absorpt_correction_type SADABS
_exptl_absorpt_process_details XPREP
_exptl_crystal_colour colorless
_exptl_crystal_density_diffrn 1.267
_exptl_crystal_density_method 'not measured'
_exptl_crystal_description blocks
_exptl_crystal_F_000 1038
_exptl_crystal_size_max 0.38
_exptl_crystal_size_mid 0.26
_exptl_crystal_size_min 0.20
_refine_diff_density_max 0.916
_refine_diff_density_min -0.624
_refine_diff_density_rms 0.094
_refine_ls_abs_structure_details 'Flack H D (1983), Acta Cryst. A39, 876-881'
_refine_ls_abs_structure_Flack 0.53(15)
_refine_ls_extinction_method none
_refine_ls_goodness_of_fit_ref 1.166
_refine_ls_hydrogen_treatment mixed
_refine_ls_matrix_type full
_refine_ls_number_parameters 44
_refine_ls_number_reflns 1218
_refine_ls_number_restraints 0
_refine_ls_restrained_S_all 1.166
_refine_ls_R_factor_all 0.0356
_refine_ls_R_factor_gt 0.0345
_refine_ls_shift/su_max 0.009
_refine_ls_shift/su_mean 0.002
_refine_ls_structure_factor_coef Fsqd
_refine_ls_weighting_details 'calc w=1/[\s^2^(Fo^2^)+(0.0287P)^2^+19.4234P] where P=(Fo^2^+2Fc^2^)/3'
_refine_ls_weighting_scheme calc
_refine_ls_wR_factor_gt 0.0934
_refine_ls_wR_factor_ref 0.0939
_reflns_number_gt 1173
_reflns_number_total 1218
_reflns_threshold_expression >2sigma(I)
_cod_data_source_file om050835osi20050928_095303.cif
_cod_data_source_block 270j
_cod_depositor_comments
;
The following automatic conversions were performed:

'_symmetry_cell_setting' value 'Rhombohedral' changed to
'rhombohedral' according to
/home/saulius/struct/CIF-dictionaries/cif_core.dic dictionary named
'cif_core.dic' version 2.4.1 from 2010-06-29.

Automatic conversion script
Id: cif_fix_values 1715 2011-07-08 13:25:40Z adriana 
;
_cod_original_sg_symbol_H-M R32
_cod_database_code 4076216

loop_
_symmetry_equiv_pos_as_xyz
'x, y, z'
'-y, x-y, z'
'-x+y, -x, z'
'y, x, -z'
'x-y, -y, -z'
'-x, -x+y, -z'
'x+2/3, y+1/3, z+1/3'
'-y+2/3, x-y+1/3, z+1/3'
'-x+y+2/3, -x+1/3, z+1/3'
'y+2/3, x+1/3, -z+1/3'
'x-y+2/3, -y+1/3, -z+1/3'
'-x+2/3, -x+y+1/3, -z+1/3'
'x+1/3, y+2/3, z+2/3'
'-y+1/3, x-y+2/3, z+2/3'
'-x+y+1/3, -x+2/3, z+2/3'
'y+1/3, x+2/3, -z+2/3'
'x-y+1/3, -y+2/3, -z+2/3'
'-x+1/3, -x+y+2/3, -z+2/3'

loop_
_atom_site_label
_atom_site_type_symbol
_atom_site_fract_x
_atom_site_fract_y
_atom_site_fract_z
_atom_site_U_iso_or_equiv
_atom_site_adp_type
_atom_site_occupancy
_atom_site_symmetry_multiplicity
_atom_site_calc_flag
_atom_site_refinement_flags
Sn1 Sn 0.6667 0.3333 -0.04605(4) 0.04484(19) Uani 1 3 d S
Si1 Si 0.7484(4) 0.50193(13) 0.03810(17) 0.0855(7) Uani 1 1 d .
C1 C 0.7853(12) 0.5050(9) 0.1855(10) 0.159(9) Uani 1 1 d .
H1A H 0.8500 0.5193 0.1868 0.238 Uiso 1 1 calc R
H1B H 0.7457 0.4444 0.2209 0.238 Uiso 1 1 calc R
H1C H 0.7797 0.5529 0.2272 0.238 Uiso 1 1 calc R
C2 C 0.8412(9) 0.5903(7) -0.0561(13) 0.149(6) Uani 1 1 d .
H2A H 0.8393 0.6482 -0.0534 0.223 Uiso 1 1 calc R
H2B H 0.8306 0.5669 -0.1339 0.223 Uiso 1 1 calc R
H2C H 0.9020 0.6018 -0.0302 0.223 Uiso 1 1 calc R
C3 C 0.6500(10) 0.5426(10) 0.0473(16) 0.158(7) Uani 1 1 d .
H3A H 0.6752 0.6008 0.0899 0.237 Uiso 1 1 calc R
H3B H 0.5945 0.4944 0.0856 0.237 Uiso 1 1 calc R
H3C H 0.6336 0.5519 -0.0293 0.237 Uiso 1 1 calc R

loop_
_atom_site_aniso_label
_atom_site_aniso_U_11
_atom_site_aniso_U_22
_atom_site_aniso_U_33
_atom_site_aniso_U_23
_atom_site_aniso_U_13
_atom_site_aniso_U_12
Sn1 0.0420(2) 0.0420(2) 0.0505(3) 0.000 0.000 0.02100(11)
Si1 0.123(3) 0.0527(9) 0.0812(12) -0.0163(8) 0.017(3) 0.044(2)
C1 0.25(2) 0.116(9) 0.105(8) -0.052(7) -0.078(11) 0.085(11)
C2 0.131(10) 0.050(5) 0.204(14) -0.011(7) 0.061(9) 0.000(5)
C3 0.129(11) 0.109(9) 0.249(19) -0.081(11) 0.002(11) 0.068(9)

loop_
_atom_type_symbol
_atom_type_description
_atom_type_scat_dispersion_real
_atom_type_scat_dispersion_imag
_atom_type_scat_source
C C 0.0033 0.0016 'International Tables Vol C Tables 4.2.6.8 and 6.1.1.4'
H H 0.0000 0.0000 'International Tables Vol C Tables 4.2.6.8 and 6.1.1.4'
Si Si 0.0817 0.0704 'International Tables Vol C Tables 4.2.6.8 and 6.1.1.4'
Sn Sn -0.6537 1.4246 'International Tables Vol C Tables 4.2.6.8 and 6.1.1.4'

loop_
_geom_angle_atom_site_label_1
_geom_angle_atom_site_label_2
_geom_angle_atom_site_label_3
_geom_angle
_geom_angle_site_symmetry_1
_geom_angle_site_symmetry_3
Si1 Sn1 Si1 106.53(5) 2_655 .
Si1 Sn1 Si1 106.53(5) 2_655 3_665
Si1 Sn1 Si1 106.53(5) . 3_665
Si1 Sn1 Sn1 112.27(5) 2_655 16_544
Si1 Sn1 Sn1 112.27(5) . 16_544
Si1 Sn1 Sn1 112.26(5) 3_665 16_544
C1 Si1 C2 114.1(7) . .
C1 Si1 C3 104.4(8) . .
C2 Si1 C3 104.6(8) . .
C1 Si1 Sn1 112.1(4) . .
C2 Si1 Sn1 113.3(4) . .
C3 Si1 Sn1 107.4(4) . .

loop_
_geom_bond_atom_site_label_1
_geom_bond_atom_site_label_2
_geom_bond_distance
_geom_bond_site_symmetry_2
Sn1 Si1 2.5706(17) 2_655
Sn1 Si1 2.5707(17) .
Sn1 Si1 2.5707(17) 3_665
Sn1 Sn1 2.7930(12) 16_544
Si1 C1 1.801(11) .
Si1 C2 1.835(11) .
Si1 C3 2.020(14) .

loop_
_geom_torsion_atom_site_label_1
_geom_torsion_atom_site_label_2
_geom_torsion_atom_site_label_3
_geom_torsion_atom_site_label_4
_geom_torsion
_geom_torsion_site_symmetry_1
Si1 Sn1 Si1 C1 76.9(6) 2_655
Si1 Sn1 Si1 C1 -36.5(6) 3_665
Sn1 Sn1 Si1 C1 -159.8(6) 16_544
Si1 Sn1 Si1 C2 -152.2(6) 2_655
Si1 Sn1 Si1 C2 94.4(6) 3_665
Sn1 Sn1 Si1 C2 -28.9(6) 16_544
Si1 Sn1 Si1 C3 -37.2(6) 2_655
Si1 Sn1 Si1 C3 -150.6(6) 3_665
Sn1 Sn1 Si1 C3 86.1(6) 16_544
